data_2221979
loop_
_publ_author_name
'Noroozi Pesyan, Nader'
'Rastgar, Saeed'
'Hosseini, Yaser'

_publ_section_title
1,1',3,3',5,5'-Hexamethylspiro[furo[2,3-<i>d</i>]pyrimidine-6(5<i>H</i>),5'-pyrimidine]-2,2',4,4',6'(1<i>H</i>,3<i>H</i>,1'<i>H</i>,3'<i>H</i>,5'<i>H</i>)-pentaone
_journal_coeditor_code CV2553
_journal_issue 6
_journal_name_full 'Acta Crystallographica Section E'
_journal_page_first o1444
_journal_paper_doi 10.1107/S1600536809019618
_journal_volume 65
_journal_year 2009
_chemical_formula_iupac 'C15 H18 N4 O6'
_chemical_formula_moiety 'C15 H18 N4 O6'
_chemical_formula_sum 'C15 H18 N4 O6'
_chemical_formula_weight 350.33
_chemical_name_systematic
;1,1',3,3',5,5'-Hexamethylspiro[furo[2,3-<i>d</i>]pyrimidine-6(5<i>H</i>),5'-
pyrimidine]-2,2',4,4',6'(1<i>H</i>,3<i>H</i>,1'<i>H</i>,3'<i>H</i>,5'<i>H</i>)-
pentaone
;
_space_group_IT_number 19
_space_group_name_Hall 'P 2ac 2ab'
_symmetry_cell_setting orthorhombic
_symmetry_space_group_name_Hall 'P 2ac 2ab'
_symmetry_space_group_name_H-M 'P 21 21 21'
_atom_sites_solution_hydrogens geom
_atom_sites_solution_primary direct
_atom_sites_solution_secondary difmap
_audit_creation_method SHELXL-97
_cell_angle_alpha 90.00
_cell_angle_beta 90.00
_cell_angle_gamma 90.00
_cell_formula_units_Z 4
_cell_length_a 8.0122(9)
_cell_length_b 11.9181(14)
_cell_length_c 16.4037(19)
_cell_measurement_reflns_used 985
_cell_measurement_temperature 120(2)
_cell_measurement_theta_max 25
_cell_measurement_theta_min 3
_cell_volume 1566.4(3)
_computing_cell_refinement 'SAINT-Plus (Bruker, 1998)'
_computing_data_collection 'SMART (Bruker, 1998)'
_computing_data_reduction 'SAINT-Plus (Bruker, 1998)'
_computing_molecular_graphics 'SHELXTL (Sheldrick, 2008)'
_computing_publication_material 'SHELXTL (Sheldrick, 2008)'
_computing_structure_refinement 'SHELXTL (Sheldrick, 2008)'
_computing_structure_solution 'SHELXTL (Sheldrick, 2008)'
_diffrn_ambient_temperature 120(2)
_diffrn_measured_fraction_theta_full 0.998
_diffrn_measured_fraction_theta_max 0.998
_diffrn_measurement_device_type 'Bruker SMART 1000 CCD area-detector'
_diffrn_measurement_method '\f and \w'
_diffrn_radiation_monochromator graphite
_diffrn_radiation_source 'fine-focus sealed tube'
_diffrn_radiation_type MoK\a
_diffrn_radiation_wavelength 0.71073
_diffrn_reflns_av_R_equivalents 0.0413
_diffrn_reflns_av_sigmaI/netI 0.0316
_diffrn_reflns_limit_h_max 10
_diffrn_reflns_limit_h_min -10
_diffrn_reflns_limit_k_max 15
_diffrn_reflns_limit_k_min -15
_diffrn_reflns_limit_l_max 20
_diffrn_reflns_limit_l_min -20
_diffrn_reflns_number 15042
_diffrn_reflns_theta_full 27.00
_diffrn_reflns_theta_max 27.00
_diffrn_reflns_theta_min 2.11
_exptl_absorpt_coefficient_mu 0.117
_exptl_absorpt_correction_T_max 0.989
_exptl_absorpt_correction_T_min 0.980
_exptl_absorpt_correction_type multi-scan
_exptl_absorpt_process_details '(SADABS; Sheldrick, 1998)'
_exptl_crystal_colour white
_exptl_crystal_density_diffrn 1.486
_exptl_crystal_density_method 'not measured'
_exptl_crystal_description prism
_exptl_crystal_F_000 736
_exptl_crystal_size_max 0.21
_exptl_crystal_size_mid 0.14
_exptl_crystal_size_min 0.12
_refine_diff_density_max 0.199
_refine_diff_density_min -0.224
_refine_ls_extinction_method none
_refine_ls_goodness_of_fit_ref 1.013
_refine_ls_hydrogen_treatment constr
_refine_ls_matrix_type full
_refine_ls_number_parameters 232
_refine_ls_number_reflns 1964
_refine_ls_number_restraints 0
_refine_ls_restrained_S_all 1.013
_refine_ls_R_factor_all 0.0587
_refine_ls_R_factor_gt 0.0469
_refine_ls_shift/su_max 0.000
_refine_ls_shift/su_mean 0.000
_refine_ls_structure_factor_coef Fsqd
_refine_ls_weighting_details 'calc w=1/[\s^2^(Fo^2^)+(0.01P)^2^+2P] where P=(Fo^2^+2Fc^2^)/3'
_refine_ls_weighting_scheme calc
_refine_ls_wR_factor_gt 0.0853
_refine_ls_wR_factor_ref 0.0893
_reflns_number_gt 1589
_reflns_number_total 1964
_reflns_threshold_expression I>2\s(I)
_cod_data_source_file cv2553.cif
_cod_data_source_block I
_cod_database_code 2221979
_cod_database_fobs_code 2221979

loop_
_symmetry_equiv_pos_as_xyz
'x, y, z'
'-x+1/2, -y, z+1/2'
'-x, y+1/2, -z+1/2'
'x+1/2, -y+1/2, -z'

loop_
_atom_site_type_symbol
_atom_site_label
_atom_site_fract_x
_atom_site_fract_y
_atom_site_fract_z
_atom_site_U_iso_or_equiv
_atom_site_adp_type
_atom_site_calc_flag
_atom_site_refinement_flags
_atom_site_occupancy
_atom_site_disorder_assembly
_atom_site_disorder_group
O O1 0.5464(3) 0.52840(19) 0.75372(15) 0.0307(6) Uani d . 1 . .
O O2 0.8328(3) 0.8456(2) 0.69785(15) 0.0358(6) Uani d . 1 . .
O O3 0.6235(3) 0.7991(2) 0.94992(14) 0.0352(6) Uani d . 1 . .
O O4 0.4987(3) 0.59548(19) 0.90811(15) 0.0262(5) Uani d . 1 . .
O O5 -0.0582(3) 0.6474(2) 0.83863(15) 0.0333(6) Uani d . 1 . .
O O6 0.0962(3) 0.3545(2) 1.00229(15) 0.0306(6) Uani d . 1 . .
N N1 0.6700(4) 0.6929(2) 0.71936(16) 0.0247(6) Uani d . 1 . .
N N2 0.6981(4) 0.8365(2) 0.81937(16) 0.0251(6) Uani d . 1 . .
N N4 0.0212(3) 0.5008(2) 0.92003(17) 0.0242(6) Uani d . 1 . .
N N5 0.3017(3) 0.4687(2) 0.95490(17) 0.0242(6) Uani d . 1 . .
C C1 0.5068(4) 0.6811(3) 0.84600(19) 0.0229(7) Uani d . 1 . .
C C2 0.5782(4) 0.6254(3) 0.7708(2) 0.0250(7) Uani d . 1 . .
C C3 0.7394(4) 0.7956(3) 0.7427(2) 0.0254(7) Uani d . 1 . .
C C4 0.6170(4) 0.7750(3) 0.8785(2) 0.0252(7) Uani d . 1 . .
C C5 0.3186(4) 0.7229(3) 0.8311(2) 0.0276(8) Uani d . 1 . .
C C6 0.2301(4) 0.6208(3) 0.8654(2) 0.0242(7) Uani d . 1 . .
C C7 0.3382(4) 0.5599(3) 0.9086(2) 0.0236(7) Uani d . 1 . .
C C8 0.1355(4) 0.4355(3) 0.9614(2) 0.0237(7) Uani d . 1 . .
C C9 0.0562(4) 0.5958(3) 0.8712(2) 0.0258(8) Uani d . 1 . .
C C10 0.7301(5) 0.6431(3) 0.6434(2) 0.0334(8) Uani d . 1 . .
H H10A 0.6364 0.6084 0.6143 0.050 Uiso calc R 1 . .
H H10B 0.8142 0.5858 0.6557 0.050 Uiso calc R 1 . .
H H10C 0.7799 0.7016 0.6092 0.050 Uiso calc R 1 . .
C C11 0.7816(5) 0.9384(3) 0.8465(2) 0.0321(8) Uani d . 1 . .
H H11A 0.7027 0.9851 0.8771 0.048 Uiso calc R 1 . .
H H11B 0.8223 0.9802 0.7990 0.048 Uiso calc R 1 . .
H H11C 0.8760 0.9186 0.8817 0.048 Uiso calc R 1 . .
C C12 0.2810(5) 0.7474(3) 0.7410(2) 0.0337(9) Uani d . 1 . .
H H12A 0.1620 0.7645 0.7346 0.051 Uiso calc R 1 . .
H H12B 0.3095 0.6817 0.7079 0.051 Uiso calc R 1 . .
H H12C 0.3474 0.8119 0.7229 0.051 Uiso calc R 1 . .
C C13 0.2770(5) 0.8270(3) 0.8822(2) 0.0358(9) Uani d . 1 . .
H H13A 0.1572 0.8428 0.8784 0.054 Uiso calc R 1 . .
H H13B 0.3400 0.8915 0.8615 0.054 Uiso calc R 1 . .
H H13C 0.3072 0.8134 0.9392 0.054 Uiso calc R 1 . .
C C14 -0.1530(4) 0.4664(3) 0.9244(2) 0.0326(8) Uani d . 1 . .
H H14A -0.1596 0.3889 0.9442 0.049 Uiso calc R 1 . .
H H14B -0.2034 0.4712 0.8701 0.049 Uiso calc R 1 . .
H H14C -0.2133 0.5159 0.9619 0.049 Uiso calc R 1 . .
C C15 0.4309(4) 0.3990(3) 0.9914(2) 0.0303(8) Uani d . 1 . .
H H15A 0.5206 0.4469 1.0123 0.045 Uiso calc R 1 . .
H H15B 0.4760 0.3479 0.9501 0.045 Uiso calc R 1 . .
H H15C 0.3830 0.3553 1.0363 0.045 Uiso calc R 1 . .

loop_
_atom_site_aniso_label
_atom_site_aniso_U_11
_atom_site_aniso_U_22
_atom_site_aniso_U_33
_atom_site_aniso_U_12
_atom_site_aniso_U_13
_atom_site_aniso_U_23
O1 0.0313(14) 0.0252(12) 0.0355(13) -0.0023(11) 0.0011(12) -0.0009(11)
O2 0.0412(15) 0.0304(13) 0.0357(14) -0.0072(13) 0.0071(12) 0.0047(11)
O3 0.0416(16) 0.0377(14) 0.0262(12) -0.0048(13) 0.0006(12) -0.0017(11)
O4 0.0207(12) 0.0275(12) 0.0304(12) -0.0015(10) -0.0002(10) 0.0055(11)
O5 0.0240(12) 0.0359(14) 0.0399(14) 0.0027(12) -0.0043(12) 0.0057(12)
O6 0.0257(13) 0.0307(13) 0.0353(13) -0.0014(11) 0.0014(12) 0.0063(12)
N1 0.0264(15) 0.0257(14) 0.0221(13) 0.0007(13) 0.0016(12) 0.0010(11)
N2 0.0262(15) 0.0225(14) 0.0267(14) -0.0013(12) 0.0014(13) 0.0002(12)
N4 0.0215(14) 0.0243(14) 0.0269(14) 0.0011(12) 0.0009(12) -0.0002(12)
N5 0.0228(15) 0.0228(14) 0.0268(14) 0.0009(12) 0.0004(13) 0.0025(12)
C1 0.0207(15) 0.0247(16) 0.0234(16) -0.0003(14) 0.0014(14) 0.0014(14)
C2 0.0215(16) 0.0264(17) 0.0272(17) 0.0033(15) -0.0023(15) 0.0004(15)
C3 0.0258(18) 0.0242(16) 0.0262(16) -0.0007(15) -0.0021(15) 0.0017(14)
C4 0.0227(17) 0.0257(17) 0.0274(17) 0.0034(14) 0.0007(14) 0.0008(14)
C5 0.0196(16) 0.0285(18) 0.0346(18) 0.0030(15) 0.0035(15) 0.0044(15)
C6 0.0218(16) 0.0252(17) 0.0255(16) 0.0005(14) 0.0028(14) 0.0021(14)
C7 0.0224(17) 0.0210(16) 0.0275(17) -0.0015(15) 0.0016(15) -0.0016(14)
C8 0.0225(17) 0.0243(17) 0.0244(16) 0.0015(15) 0.0015(14) -0.0005(15)
C9 0.0267(18) 0.0261(18) 0.0248(17) 0.0020(15) 0.0005(15) -0.0016(15)
C10 0.039(2) 0.0317(19) 0.0296(18) 0.0008(18) 0.0025(17) -0.0012(16)
C11 0.0331(19) 0.0269(18) 0.0363(19) -0.0054(16) 0.0001(17) -0.0015(16)
C12 0.0284(19) 0.0342(19) 0.038(2) 0.0031(17) -0.0037(17) 0.0085(17)
C13 0.0293(19) 0.0268(18) 0.051(2) 0.0024(16) 0.0097(19) 0.0012(18)
C14 0.0195(17) 0.038(2) 0.040(2) -0.0035(17) 0.0002(16) 0.0034(17)
C15 0.0242(17) 0.0302(19) 0.0364(19) 0.0043(16) -0.0023(17) 0.0091(16)

loop_
_atom_type_symbol
_atom_type_description
_atom_type_scat_dispersion_real
_atom_type_scat_dispersion_imag
_atom_type_scat_source
C C 0.0033 0.0000 'International Tables Vol C Tables 4.2.6.8 and 6.1.1.4'
H H 0.0000 0.0000 'International Tables Vol C Tables 4.2.6.8 and 6.1.1.4'
N N 0.0061 0.0000 'International Tables Vol C Tables 4.2.6.8 and 6.1.1.4'
O O 0.0106 0.0000 'International Tables Vol C Tables 4.2.6.8 and 6.1.1.4'

loop_
_geom_angle_atom_site_label_1
_geom_angle_atom_site_label_2
_geom_angle_atom_site_label_3
_geom_angle_site_symmetry_1
_geom_angle_site_symmetry_3
_geom_angle
_geom_angle_publ_flag
C7 O4 C1 . . 105.6(3) ?
C2 N1 C3 . . 123.8(3) ?
C2 N1 C10 . . 117.4(3) ?
C3 N1 C10 . . 117.2(3) ?
C4 N2 C3 . . 124.3(3) ?
C4 N2 C11 . . 116.4(3) ?
C3 N2 C11 . . 117.3(3) ?
C8 N4 C9 . . 126.8(3) ?
C8 N4 C14 . . 116.9(3) ?
C9 N4 C14 . . 116.3(3) ?
C7 N5 C8 . . 118.5(3) ?
C7 N5 C15 . . 122.2(3) ?
C8 N5 C15 . . 119.1(3) ?
O4 C1 C2 . . 106.4(3) ?
O4 C1 C4 . . 107.4(3) ?
C2 C1 C4 . . 112.9(3) ?
O4 C1 C5 . . 106.5(3) ?
C2 C1 C5 . . 111.5(3) ?
C4 C1 C5 . . 111.7(3) ?
O1 C2 N1 . . 121.7(3) ?
O1 C2 C1 . . 121.7(3) ?
N1 C2 C1 . . 116.4(3) ?
O2 C3 N2 . . 121.8(3) ?
O2 C3 N1 . . 120.8(3) ?
N2 C3 N1 . . 117.3(3) ?
O3 C4 N2 . . 122.4(3) ?
O3 C4 C1 . . 122.6(3) ?
N2 C4 C1 . . 114.7(3) ?
C6 C5 C13 . . 110.2(3) ?
C6 C5 C12 . . 114.7(3) ?
C13 C5 C12 . . 109.2(3) ?
C6 C5 C1 . . 97.7(3) ?
C13 C5 C1 . . 111.8(3) ?
C12 C5 C1 . . 112.9(3) ?
C7 C6 C9 . . 119.0(3) ?
C7 C6 C5 . . 109.3(3) ?
C9 C6 C5 . . 130.4(3) ?
C6 C7 O4 . . 116.3(3) ?
C6 C7 N5 . . 126.4(3) ?
O4 C7 N5 . . 117.3(3) ?
O6 C8 N4 . . 123.1(3) ?
O6 C8 N5 . . 121.0(3) ?
N4 C8 N5 . . 115.8(3) ?
O5 C9 N4 . . 120.0(3) ?
O5 C9 C6 . . 126.6(3) ?
N4 C9 C6 . . 113.4(3) ?
N1 C10 H10A . . 109.5 ?
N1 C10 H10B . . 109.5 ?
H10A C10 H10B . . 109.5 ?
N1 C10 H10C . . 109.5 ?
H10A C10 H10C . . 109.5 ?
H10B C10 H10C . . 109.5 ?
N2 C11 H11A . . 109.5 ?
N2 C11 H11B . . 109.5 ?
H11A C11 H11B . . 109.5 ?
N2 C11 H11C . . 109.5 ?
H11A C11 H11C . . 109.5 ?
H11B C11 H11C . . 109.5 ?
C5 C12 H12A . . 109.5 ?
C5 C12 H12B . . 109.5 ?
H12A C12 H12B . . 109.5 ?
C5 C12 H12C . . 109.5 ?
H12A C12 H12C . . 109.5 ?
H12B C12 H12C . . 109.5 ?
C5 C13 H13A . . 109.5 ?
C5 C13 H13B . . 109.5 ?
H13A C13 H13B . . 109.5 ?
C5 C13 H13C . . 109.5 ?
H13A C13 H13C . . 109.5 ?
H13B C13 H13C . . 109.5 ?
N4 C14 H14A . . 109.5 ?
N4 C14 H14B . . 109.5 ?
H14A C14 H14B . . 109.5 ?
N4 C14 H14C . . 109.5 ?
H14A C14 H14C . . 109.5 ?
H14B C14 H14C . . 109.5 ?
N5 C15 H15A . . 109.5 ?
N5 C15 H15B . . 109.5 ?
H15A C15 H15B . . 109.5 ?
N5 C15 H15C . . 109.5 ?
H15A C15 H15C . . 109.5 ?
H15B C15 H15C . . 109.5 ?

loop_
_geom_bond_atom_site_label_1
_geom_bond_atom_site_label_2
_geom_bond_site_symmetry_2
_geom_bond_distance
_geom_bond_publ_flag
O1 C2 . 1.216(4) ?
O2 C3 . 1.206(4) ?
O3 C4 . 1.208(4) ?
O4 C7 . 1.354(4) ?
O4 C1 . 1.443(4) ?
O5 C9 . 1.226(4) ?
O6 C8 . 1.217(4) ?
N1 C2 . 1.378(4) ?
N1 C3 . 1.399(4) ?
N1 C10 . 1.462(4) ?
N2 C4 . 1.378(4) ?
N2 C3 . 1.389(4) ?
N2 C11 . 1.457(4) ?
N4 C8 . 1.380(4) ?
N4 C9 . 1.416(4) ?
N4 C14 . 1.457(4) ?
N5 C7 . 1.358(4) ?
N5 C8 . 1.393(4) ?
N5 C15 . 1.456(4) ?
C1 C2 . 1.513(4) ?
C1 C4 . 1.522(5) ?
C1 C5 . 1.607(5) ?
C5 C6 . 1.516(5) ?
C5 C13 . 1.534(5) ?
C5 C12 . 1.537(5) ?
C6 C7 . 1.334(5) ?
C6 C9 . 1.428(5) ?
C10 H10A . 0.9800 ?
C10 H10B . 0.9800 ?
C10 H10C . 0.9800 ?
C11 H11A . 0.9800 ?
C11 H11B . 0.9800 ?
C11 H11C . 0.9800 ?
C12 H12A . 0.9800 ?
C12 H12B . 0.9800 ?
C12 H12C . 0.9800 ?
C13 H13A . 0.9800 ?
C13 H13B . 0.9800 ?
C13 H13C . 0.9800 ?
C14 H14A . 0.9800 ?
C14 H14B . 0.9800 ?
C14 H14C . 0.9800 ?
C15 H15A . 0.9800 ?
C15 H15B . 0.9800 ?
C15 H15C . 0.9800 ?

loop_
_geom_contact_atom_site_label_1
_geom_contact_atom_site_label_2
_geom_contact_distance
_geom_contact_site_symmetry_1
_geom_contact_site_symmetry_2
_geom_contact_publ_flag
C8 O2 2.835(4) . 3_646 yes
C3 O5 2.868(4) . 1_655 yes

loop_
_geom_torsion_atom_site_label_1
_geom_torsion_atom_site_label_2
_geom_torsion_atom_site_label_3
_geom_torsion_atom_site_label_4
_geom_torsion_site_symmetry_1
_geom_torsion_site_symmetry_2
_geom_torsion_site_symmetry_3
_geom_torsion_site_symmetry_4
_geom_torsion
_geom_torsion_publ_flag
C7 O4 C1 C2 . . . . -99.4(3) ?
C7 O4 C1 C4 . . . . 139.5(3) ?
C7 O4 C1 C5 . . . . 19.7(3) ?
C3 N1 C2 O1 . . . . -166.1(3) ?
C10 N1 C2 O1 . . . . -0.8(5) ?
C3 N1 C2 C1 . . . . 19.0(5) ?
C10 N1 C2 C1 . . . . -175.7(3) ?
O4 C1 C2 O1 . . . . 35.2(4) ?
C4 C1 C2 O1 . . . . 152.8(3) ?
C5 C1 C2 O1 . . . . -80.6(4) ?
O4 C1 C2 N1 . . . . -149.9(3) ?
C4 C1 C2 N1 . . . . -32.3(4) ?
C5 C1 C2 N1 . . . . 94.4(3) ?
C4 N2 C3 O2 . . . . -168.0(3) ?
C11 N2 C3 O2 . . . . -4.5(5) ?
C4 N2 C3 N1 . . . . 11.2(5) ?
C11 N2 C3 N1 . . . . 174.8(3) ?
C2 N1 C3 O2 . . . . 172.2(3) ?
C10 N1 C3 O2 . . . . 6.9(5) ?
C2 N1 C3 N2 . . . . -7.0(5) ?
C10 N1 C3 N2 . . . . -172.3(3) ?
C3 N2 C4 O3 . . . . 158.8(3) ?
C11 N2 C4 O3 . . . . -4.9(5) ?
C3 N2 C4 C1 . . . . -26.5(5) ?
C11 N2 C4 C1 . . . . 169.9(3) ?
O4 C1 C4 O3 . . . . -32.7(4) ?
C2 C1 C4 O3 . . . . -149.7(3) ?
C5 C1 C4 O3 . . . . 83.7(4) ?
O4 C1 C4 N2 . . . . 152.5(3) ?
C2 C1 C4 N2 . . . . 35.5(4) ?
C5 C1 C4 N2 . . . . -91.1(3) ?
O4 C1 C5 C6 . . . . -20.8(3) ?
C2 C1 C5 C6 . . . . 94.9(3) ?
C4 C1 C5 C6 . . . . -137.8(3) ?
O4 C1 C5 C13 . . . . 94.6(3) ?
C2 C1 C5 C13 . . . . -149.7(3) ?
C4 C1 C5 C13 . . . . -22.4(4) ?
O4 C1 C5 C12 . . . . -141.8(3) ?
C2 C1 C5 C12 . . . . -26.1(4) ?
C4 C1 C5 C12 . . . . 101.2(3) ?
C13 C5 C6 C7 . . . . -101.6(3) ?
C12 C5 C6 C7 . . . . 134.8(3) ?
C1 C5 C6 C7 . . . . 15.1(4) ?
C13 C5 C6 C9 . . . . 64.9(5) ?
C12 C5 C6 C9 . . . . -58.7(5) ?
C1 C5 C6 C9 . . . . -178.4(4) ?
C9 C6 C7 O4 . . . . -172.6(3) ?
C5 C6 C7 O4 . . . . -4.3(4) ?
C9 C6 C7 N5 . . . . 4.8(5) ?
C5 C6 C7 N5 . . . . 173.1(3) ?
C1 O4 C7 C6 . . . . -10.5(4) ?
C1 O4 C7 N5 . . . . 171.8(3) ?
C8 N5 C7 C6 . . . . -2.2(5) ?
C15 N5 C7 C6 . . . . 171.9(3) ?
C8 N5 C7 O4 . . . . 175.2(3) ?
C15 N5 C7 O4 . . . . -10.7(5) ?
C9 N4 C8 O6 . . . . -179.9(3) ?
C14 N4 C8 O6 . . . . -2.3(5) ?
C9 N4 C8 N5 . . . . 1.2(5) ?
C14 N4 C8 N5 . . . . 178.7(3) ?
C7 N5 C8 O6 . . . . -179.8(3) ?
C15 N5 C8 O6 . . . . 5.9(5) ?
C7 N5 C8 N4 . . . . -0.9(5) ?
C15 N5 C8 N4 . . . . -175.1(3) ?
C8 N4 C9 O5 . . . . -179.0(3) ?
C14 N4 C9 O5 . . . . 3.5(5) ?
C8 N4 C9 C6 . . . . 1.3(5) ?
C14 N4 C9 C6 . . . . -176.3(3) ?
C7 C6 C9 O5 . . . . 176.2(3) ?
C5 C6 C9 O5 . . . . 10.8(6) ?
C7 C6 C9 N4 . . . . -4.1(5) ?
C5 C6 C9 N4 . . . . -169.5(3) ?

loop_
_cod_related_entry_id
_cod_related_entry_database
_cod_related_entry_code
1 ChemSpider 24742468
